data_7052464
loop_
_publ_author_name
'Cole, Marcus L.'
'Davies, Aaron J.'
'Jones, Cameron'
'Junk, Peter C.'

_publ_section_title
;
 Bulky formamidinate complexes of lithium: the first examples of
 \h2:\h1-C&#xE001;N,N&#x2032; metal amidinate coordination
;
_journal_issue 11
_journal_name_full 'New Journal of Chemistry'
_journal_page_first 1404
_journal_paper_doi 10.1039/b511519a
_journal_volume 29
_journal_year 2005
_chemical_formula_moiety 'C34 H58 Li N5'
_chemical_formula_sum 'C34 H58 Li N5'
_chemical_formula_weight 543.79
_chemical_melting_point 422
_chemical_name_common '[Li{N(2,6-iPr2C6H3)C(H)N(2,6-iPr2C6H3)}(PMDETA)]'
_space_group_IT_number 19
_symmetry_cell_setting orthorhombic
_symmetry_Int_Tables_number 19
_symmetry_space_group_name_Hall 'P 2ac 2ab'
_symmetry_space_group_name_H-M 'P 21 21 21'
_atom_sites_solution_hydrogens geom
_atom_sites_solution_primary direct
_atom_sites_solution_secondary difmap
_audit_creation_method SHELXL-97
_cell_angle_alpha 90.00
_cell_angle_beta 90.00
_cell_angle_gamma 90.00
_cell_formula_units_Z 4
_cell_length_a 11.7197(2)
_cell_length_b 16.5509(2)
_cell_length_c 17.5383(3)
_cell_measurement_temperature 123(2)
_cell_volume 3401.93(9)
_computing_cell_refinement DENZO-SMN
_computing_data_collection 'Nonius Collect'
_computing_data_reduction X-Seed
_computing_molecular_graphics 'X-Seed / POV-Ray'
_computing_publication_material 'Microsoft Office 2000'
_computing_structure_refinement 'SHELXL-97 (Sheldrick, 1997)'
_computing_structure_solution 'SHELXS-97 (Sheldrick, 1990)'
_diffrn_ambient_temperature 123(2)
_diffrn_measured_fraction_theta_full 0.992
_diffrn_measured_fraction_theta_max 0.992
_diffrn_measurement_device_type 'Nonius Kappa CCD'
_diffrn_measurement_method 'psi and omega scans'
_diffrn_radiation_monochromator graphite
_diffrn_radiation_probe x-ray
_diffrn_radiation_type MoK\a
_diffrn_radiation_wavelength 0.71073
_diffrn_reflns_av_R_equivalents 0.0985
_diffrn_reflns_av_sigmaI/netI 0.0999
_diffrn_reflns_limit_h_max 15
_diffrn_reflns_limit_h_min -15
_diffrn_reflns_limit_k_max 18
_diffrn_reflns_limit_k_min -21
_diffrn_reflns_limit_l_max 16
_diffrn_reflns_limit_l_min -23
_diffrn_reflns_number 31582
_diffrn_reflns_theta_full 28.31
_diffrn_reflns_theta_max 28.31
_diffrn_reflns_theta_min 2.72
_diffrn_source 'fine-focus sealed tube'
_exptl_absorpt_coefficient_mu 0.062
_exptl_absorpt_correction_T_max 0.9877
_exptl_absorpt_correction_T_min 0.9756
_exptl_absorpt_correction_type empirical
_exptl_absorpt_process_details 'performed as part of the DENZO-SMN package'
_exptl_crystal_colour colourless
_exptl_crystal_density_diffrn 1.062
_exptl_crystal_density_method 'not measured'
_exptl_crystal_description prism
_exptl_crystal_F_000 1200
_exptl_crystal_size_max 0.40
_exptl_crystal_size_mid 0.20
_exptl_crystal_size_min 0.20
_refine_diff_density_max 0.215
_refine_diff_density_min -0.232
_refine_diff_density_rms 0.048
_refine_ls_abs_structure_details 'Flack H D (1983), Acta Cryst. A39, 876-881'
_refine_ls_abs_structure_Flack -1.5(17)
_refine_ls_extinction_method none
_refine_ls_goodness_of_fit_ref 0.963
_refine_ls_hydrogen_treatment mixed
_refine_ls_matrix_type full
_refine_ls_number_parameters 374
_refine_ls_number_reflns 8298
_refine_ls_number_restraints 0
_refine_ls_restrained_S_all 0.963
_refine_ls_R_factor_all 0.1003
_refine_ls_R_factor_gt 0.0514
_refine_ls_shift/su_max 0.001
_refine_ls_shift/su_mean 0.000
_refine_ls_structure_factor_coef Fsqd
_refine_ls_weighting_details 'calc w=1/[\s^2^(Fo^2^)+(0.0545P)^2^+0.0000P] where P=(Fo^2^+2Fc^2^)/3'
_refine_ls_weighting_scheme calc
_refine_ls_wR_factor_gt 0.0983
_refine_ls_wR_factor_ref 0.1114
_reflns_number_gt 5411
_reflns_number_total 8298
_reflns_threshold_expression >2sigma(I)
_cod_data_source_file b511519a.txt
_cod_data_source_block Compound_3
_cod_database_code 7052464

loop_
_symmetry_equiv_pos_as_xyz
'x, y, z'
'-x+1/2, -y, z+1/2'
'x+1/2, -y+1/2, -z'
'-x, y+1/2, -z+1/2'

loop_
_atom_site_label
_atom_site_type_symbol
_atom_site_fract_x
_atom_site_fract_y
_atom_site_fract_z
_atom_site_U_iso_or_equiv
_atom_site_adp_type
_atom_site_occupancy
_atom_site_symmetry_multiplicity
_atom_site_calc_flag
_atom_site_refinement_flags
_atom_site_disorder_assembly
_atom_site_disorder_group
N1 N 0.12005(12) 0.84804(7) 0.15494(8) 0.0214(3) Uani 1 1 d . . .
N2 N 0.11255(12) 0.98347(7) 0.12369(8) 0.0235(3) Uani 1 1 d . . .
N3 N 0.07352(13) 0.97066(8) 0.32945(8) 0.0273(4) Uani 1 1 d . . .
N4 N -0.05666(13) 0.82240(8) 0.32366(9) 0.0300(4) Uani 1 1 d . . .
N5 N -0.17213(13) 0.90744(8) 0.20208(8) 0.0281(4) Uani 1 1 d . . .
C1 C 0.15477(14) 0.77009(9) 0.13031(9) 0.0204(4) Uani 1 1 d . . .
C2 C 0.23306(14) 0.72576(9) 0.17544(9) 0.0210(4) Uani 1 1 d . . .
C3 C 0.26659(15) 0.64911(10) 0.15171(10) 0.0232(4) Uani 1 1 d . . .
H3 H 0.3200 0.6196 0.1815 0.028 Uiso 1 1 calc R . .
C4 C 0.22368(15) 0.61516(9) 0.08566(10) 0.0244(4) Uani 1 1 d . . .
H4 H 0.2484 0.5632 0.0697 0.029 Uiso 1 1 calc R . .
C5 C 0.14489(15) 0.65723(10) 0.04318(10) 0.0244(4) Uani 1 1 d . . .
H5 H 0.1138 0.6330 -0.0013 0.029 Uiso 1 1 calc R . .
C6 C 0.10962(14) 0.73442(9) 0.06376(10) 0.0209(4) Uani 1 1 d . . .
C7 C 0.28393(15) 0.76395(9) 0.24603(10) 0.0255(4) Uani 1 1 d . . .
H7 H 0.2256 0.8019 0.2671 0.031 Uiso 1 1 calc R . .
C8 C 0.31279(18) 0.70336(11) 0.30898(10) 0.0332(5) Uani 1 1 d . . .
H8A H 0.3744 0.6678 0.2917 0.050 Uiso 1 1 calc R . .
H8B H 0.2451 0.6709 0.3208 0.050 Uiso 1 1 calc R . .
H8C H 0.3373 0.7325 0.3548 0.050 Uiso 1 1 calc R . .
C9 C 0.38916(18) 0.81415(11) 0.22564(12) 0.0378(5) Uani 1 1 d . . .
H9A H 0.3699 0.8520 0.1846 0.057 Uiso 1 1 calc R . .
H9B H 0.4505 0.7782 0.2086 0.057 Uiso 1 1 calc R . .
H9C H 0.4144 0.8444 0.2706 0.057 Uiso 1 1 calc R . .
C10 C 0.02303(15) 0.77686(10) 0.01344(10) 0.0256(4) Uani 1 1 d . . .
H10 H -0.0006 0.8276 0.0401 0.031 Uiso 1 1 calc R . .
C11 C -0.08458(16) 0.72548(10) 0.00159(12) 0.0329(5) Uani 1 1 d . . .
H11A H -0.1158 0.7098 0.0513 0.049 Uiso 1 1 calc R . .
H11B H -0.0650 0.6769 -0.0275 0.049 Uiso 1 1 calc R . .
H11C H -0.1416 0.7570 -0.0265 0.049 Uiso 1 1 calc R . .
C12 C 0.07441(19) 0.80113(12) -0.06354(11) 0.0385(5) Uani 1 1 d . . .
H12A H 0.0995 0.7526 -0.0908 0.058 Uiso 1 1 calc R . .
H12B H 0.1399 0.8369 -0.0551 0.058 Uiso 1 1 calc R . .
H12C H 0.0167 0.8294 -0.0939 0.058 Uiso 1 1 calc R . .
C13 C 0.15869(15) 1.04804(9) 0.08087(10) 0.0229(4) Uani 1 1 d . . .
C14 C 0.09363(15) 1.08306(9) 0.02124(10) 0.0246(4) Uani 1 1 d . . .
C15 C 0.13229(16) 1.15265(10) -0.01450(11) 0.0282(4) Uani 1 1 d . . .
H15 H 0.0871 1.1767 -0.0533 0.034 Uiso 1 1 calc R . .
C16 C 0.23541(17) 1.18792(10) 0.00524(11) 0.0301(5) Uani 1 1 d . . .
H16 H 0.2603 1.2360 -0.0193 0.036 Uiso 1 1 calc R . .
C17 C 0.30100(16) 1.15237(10) 0.06071(10) 0.0292(4) Uani 1 1 d . . .
H17 H 0.3728 1.1755 0.0731 0.035 Uiso 1 1 calc R . .
C18 C 0.26527(15) 1.08319(9) 0.09953(10) 0.0253(4) Uani 1 1 d . . .
C19 C -0.01785(15) 1.04548(10) -0.00565(11) 0.0285(4) Uani 1 1 d . . .
H19 H -0.0264 0.9920 0.0202 0.034 Uiso 1 1 calc R . .
C20 C -0.11906(18) 1.09745(12) 0.01673(15) 0.0500(6) Uani 1 1 d . . .
H20A H -0.1141 1.1497 -0.0094 0.075 Uiso 1 1 calc R . .
H20B H -0.1185 1.1061 0.0720 0.075 Uiso 1 1 calc R . .
H20C H -0.1899 1.0702 0.0020 0.075 Uiso 1 1 calc R . .
C21 C -0.01765(19) 1.03076(14) -0.09166(13) 0.0523(6) Uani 1 1 d . . .
H21A H 0.0478 0.9969 -0.1053 0.078 Uiso 1 1 calc R . .
H21B H -0.0122 1.0826 -0.1184 0.078 Uiso 1 1 calc R . .
H21C H -0.0884 1.0034 -0.1064 0.078 Uiso 1 1 calc R . .
C22 C 0.34142(16) 1.04861(11) 0.16159(11) 0.0322(4) Uani 1 1 d . . .
H22 H 0.3002 1.0018 0.1849 0.039 Uiso 1 1 calc R . .
C23 C 0.3639(2) 1.10987(12) 0.22504(12) 0.0436(5) Uani 1 1 d . . .
H23A H 0.2912 1.1277 0.2469 0.065 Uiso 1 1 calc R . .
H23B H 0.4046 1.1566 0.2040 0.065 Uiso 1 1 calc R . .
H23C H 0.4105 1.0847 0.2649 0.065 Uiso 1 1 calc R . .
C24 C 0.45346(18) 1.01652(12) 0.12860(13) 0.0441(6) Uani 1 1 d . . .
H24A H 0.4960 1.0611 0.1053 0.066 Uiso 1 1 calc R . .
H24B H 0.4369 0.9755 0.0899 0.066 Uiso 1 1 calc R . .
H24C H 0.4991 0.9924 0.1695 0.066 Uiso 1 1 calc R . .
C25 C 0.15132(14) 0.91013(9) 0.11183(10) 0.0219(4) Uani 1 1 d . . .
H25 H 0.2034 0.9012 0.0712 0.026 Uiso 1 1 calc R . .
C26 C 0.19585(16) 0.95638(11) 0.34271(12) 0.0345(5) Uani 1 1 d . . .
H26A H 0.2227 0.9916 0.3839 0.052 Uiso 1 1 calc R . .
H26B H 0.2386 0.9682 0.2960 0.052 Uiso 1 1 calc R . .
H26C H 0.2078 0.8998 0.3571 0.052 Uiso 1 1 calc R . .
C27 C 0.05684(19) 1.05748(10) 0.31645(12) 0.0384(5) Uani 1 1 d . . .
H27A H 0.0936 1.0731 0.2685 0.058 Uiso 1 1 calc R . .
H27B H 0.0908 1.0880 0.3586 0.058 Uiso 1 1 calc R . .
H27C H -0.0250 1.0693 0.3135 0.058 Uiso 1 1 calc R . .
C28 C 0.00782(17) 0.94247(11) 0.39574(11) 0.0342(5) Uani 1 1 d . . .
H28A H -0.0688 0.9677 0.3951 0.041 Uiso 1 1 calc R . .
H28B H 0.0469 0.9595 0.4432 0.041 Uiso 1 1 calc R . .
C29 C -0.00484(18) 0.85086(11) 0.39533(11) 0.0349(5) Uani 1 1 d . . .
H29A H 0.0711 0.8256 0.4017 0.042 Uiso 1 1 calc R . .
H29B H -0.0531 0.8340 0.4388 0.042 Uiso 1 1 calc R . .
C30 C -0.03040(19) 0.73649(10) 0.30996(13) 0.0416(5) Uani 1 1 d . . .
H30A H -0.0623 0.7037 0.3513 0.062 Uiso 1 1 calc R . .
H30B H 0.0525 0.7291 0.3081 0.062 Uiso 1 1 calc R . .
H30C H -0.0640 0.7196 0.2613 0.062 Uiso 1 1 calc R . .
C31 C -0.18185(16) 0.83425(12) 0.32470(11) 0.0358(5) Uani 1 1 d . . .
H31A H -0.2004 0.8836 0.3541 0.043 Uiso 1 1 calc R . .
H31B H -0.2186 0.7877 0.3503 0.043 Uiso 1 1 calc R . .
C32 C -0.22781(18) 0.84215(11) 0.24500(11) 0.0373(5) Uani 1 1 d . . .
H32A H -0.2165 0.7905 0.2176 0.045 Uiso 1 1 calc R . .
H32B H -0.3109 0.8528 0.2474 0.045 Uiso 1 1 calc R . .
C33 C -0.20152(19) 0.89934(12) 0.12220(11) 0.0415(5) Uani 1 1 d . . .
H33A H -0.1612 0.9406 0.0926 0.062 Uiso 1 1 calc R . .
H33B H -0.2840 0.9063 0.1159 0.062 Uiso 1 1 calc R . .
H33C H -0.1792 0.8456 0.1041 0.062 Uiso 1 1 calc R . .
C34 C -0.21000(19) 0.98628(11) 0.22842(13) 0.0459(6) Uani 1 1 d . . .
H34A H -0.2924 0.9914 0.2205 0.069 Uiso 1 1 calc R . .
H34B H -0.1703 1.0286 0.1997 0.069 Uiso 1 1 calc R . .
H34C H -0.1928 0.9920 0.2828 0.069 Uiso 1 1 calc R . .
Li1 Li 0.0123(3) 0.89925(16) 0.23148(17) 0.0279(7) Uani 1 1 d . . .

loop_
_atom_site_aniso_label
_atom_site_aniso_U_11
_atom_site_aniso_U_22
_atom_site_aniso_U_33
_atom_site_aniso_U_23
_atom_site_aniso_U_13
_atom_site_aniso_U_12
N1 0.0201(8) 0.0184(7) 0.0256(8) 0.0005(6) 0.0015(7) 0.0004(6)
N2 0.0237(8) 0.0188(7) 0.0280(8) 0.0020(6) 0.0035(7) 0.0018(6)
N3 0.0254(9) 0.0272(8) 0.0292(9) -0.0022(7) 0.0021(7) -0.0002(6)
N4 0.0242(9) 0.0302(8) 0.0356(10) 0.0022(7) 0.0000(8) 0.0003(7)
N5 0.0265(9) 0.0286(7) 0.0294(9) -0.0008(7) 0.0023(7) 0.0021(7)
C1 0.0192(9) 0.0198(8) 0.0223(9) 0.0009(7) 0.0060(8) -0.0016(7)
C2 0.0188(9) 0.0223(8) 0.0218(9) 0.0011(7) 0.0026(8) -0.0015(7)
C3 0.0198(9) 0.0244(8) 0.0255(9) 0.0031(8) 0.0005(8) 0.0009(8)
C4 0.0231(10) 0.0195(8) 0.0306(10) -0.0017(8) 0.0041(9) 0.0023(7)
C5 0.0240(10) 0.0259(9) 0.0234(9) -0.0040(7) 0.0009(8) -0.0022(8)
C6 0.0170(9) 0.0227(8) 0.0230(9) 0.0013(7) 0.0030(8) -0.0011(7)
C7 0.0250(11) 0.0256(9) 0.0261(10) -0.0025(8) -0.0009(8) 0.0020(8)
C8 0.0357(12) 0.0365(10) 0.0274(10) -0.0014(8) -0.0047(9) 0.0011(9)
C9 0.0368(12) 0.0379(10) 0.0387(11) -0.0052(9) -0.0050(10) -0.0087(9)
C10 0.0230(10) 0.0266(9) 0.0273(10) -0.0008(8) -0.0032(8) 0.0024(8)
C11 0.0248(11) 0.0306(10) 0.0434(12) -0.0020(9) -0.0102(9) 0.0009(8)
C12 0.0374(13) 0.0455(11) 0.0324(12) 0.0096(9) -0.0051(10) 0.0015(9)
C13 0.0234(10) 0.0192(8) 0.0260(9) -0.0039(7) 0.0062(8) 0.0003(7)
C14 0.0254(10) 0.0201(8) 0.0283(10) -0.0008(7) 0.0037(8) 0.0015(7)
C15 0.0304(11) 0.0226(8) 0.0317(10) 0.0048(8) 0.0016(9) 0.0007(8)
C16 0.0368(12) 0.0219(9) 0.0314(11) 0.0013(8) 0.0078(10) -0.0066(8)
C17 0.0273(11) 0.0294(9) 0.0310(11) -0.0052(8) 0.0029(9) -0.0059(8)
C18 0.0270(11) 0.0222(8) 0.0268(10) -0.0029(7) 0.0030(9) -0.0005(8)
C19 0.0246(10) 0.0241(8) 0.0367(11) 0.0046(8) 0.0039(9) -0.0026(8)
C20 0.0322(13) 0.0431(11) 0.0746(16) -0.0088(11) 0.0007(12) 0.0033(10)
C21 0.0436(14) 0.0689(15) 0.0444(14) -0.0122(12) 0.0018(12) -0.0244(12)
C22 0.0277(11) 0.0351(10) 0.0337(11) 0.0029(9) -0.0003(9) -0.0044(9)
C23 0.0441(14) 0.0488(12) 0.0380(12) -0.0007(10) -0.0068(11) -0.0123(10)
C24 0.0310(12) 0.0465(12) 0.0547(15) 0.0061(11) -0.0034(11) 0.0034(10)
C25 0.0192(10) 0.0254(9) 0.0210(9) -0.0041(7) -0.0004(8) 0.0004(7)
C26 0.0300(11) 0.0361(10) 0.0375(11) -0.0026(9) 0.0008(10) -0.0005(9)
C27 0.0412(12) 0.0280(10) 0.0459(13) -0.0043(9) -0.0017(10) 0.0007(9)
C28 0.0359(12) 0.0425(11) 0.0243(10) -0.0050(8) -0.0002(9) -0.0017(9)
C29 0.0358(12) 0.0406(11) 0.0283(10) 0.0070(9) 0.0020(10) -0.0026(9)
C30 0.0395(13) 0.0287(10) 0.0567(15) 0.0029(10) -0.0009(11) -0.0031(9)
C31 0.0261(11) 0.0457(11) 0.0355(12) 0.0075(9) 0.0050(9) -0.0032(9)
C32 0.0275(11) 0.0425(11) 0.0419(12) 0.0025(10) 0.0037(10) -0.0054(9)
C33 0.0419(14) 0.0487(12) 0.0340(11) -0.0027(9) 0.0032(10) -0.0040(10)
C34 0.0457(14) 0.0390(11) 0.0531(14) -0.0099(10) -0.0137(12) 0.0120(10)
Li1 0.0254(17) 0.0265(14) 0.0319(17) -0.0049(13) -0.0019(14) 0.0046(13)

loop_
_atom_type_symbol
_atom_type_description
_atom_type_scat_dispersion_real
_atom_type_scat_dispersion_imag
_atom_type_scat_source
C C 0.0033 0.0016 'International Tables Vol C Tables 4.2.6.8 and 6.1.1.4'
H H 0.0000 0.0000 'International Tables Vol C Tables 4.2.6.8 and 6.1.1.4'
Li Li -0.0003 0.0001 'International Tables Vol C Tables 4.2.6.8 and 6.1.1.4'
N N 0.0061 0.0033 'International Tables Vol C Tables 4.2.6.8 and 6.1.1.4'

loop_
_geom_angle_atom_site_label_1
_geom_angle_atom_site_label_2
_geom_angle_atom_site_label_3
_geom_angle
_geom_angle_site_symmetry_1
_geom_angle_site_symmetry_3
_geom_angle_publ_flag
C25 N1 C1 116.81(14) . . ?
C25 N1 Li1 103.02(13) . . ?
C1 N1 Li1 139.40(13) . . ?
C25 N2 C13 118.84(14) . . ?
C25 N2 Li1 77.18(11) . . ?
C13 N2 Li1 162.70(12) . . ?
C27 N3 C28 111.33(15) . . ?
C27 N3 C26 108.15(14) . . ?
C28 N3 C26 109.52(15) . . ?
C27 N3 Li1 111.11(14) . . ?
C28 N3 Li1 105.99(13) . . ?
C26 N3 Li1 110.74(13) . . ?
C29 N4 C30 111.18(15) . . ?
C29 N4 C31 110.84(16) . . ?
C30 N4 C31 109.66(15) . . ?
C29 N4 Li1 106.82(13) . . ?
C30 N4 Li1 111.06(14) . . ?
C31 N4 Li1 107.16(14) . . ?
C33 N5 C34 108.52(16) . . ?
C33 N5 C32 108.76(15) . . ?
C34 N5 C32 111.21(16) . . ?
C33 N5 Li1 116.68(14) . . ?
C34 N5 Li1 106.11(14) . . ?
C32 N5 Li1 105.53(14) . . ?
C6 C1 C2 119.23(14) . . ?
C6 C1 N1 121.62(15) . . ?
C2 C1 N1 119.09(14) . . ?
C3 C2 C1 119.20(15) . . ?
C3 C2 C7 120.96(15) . . ?
C1 C2 C7 119.75(14) . . ?
C4 C3 C2 121.23(16) . . ?
C5 C4 C3 119.49(15) . . ?
C4 C5 C6 121.60(16) . . ?
C5 C6 C1 119.19(16) . . ?
C5 C6 C10 118.25(15) . . ?
C1 C6 C10 122.56(14) . . ?
C2 C7 C8 113.83(13) . . ?
C2 C7 C9 110.69(15) . . ?
C8 C7 C9 110.29(15) . . ?
C6 C10 C12 111.78(15) . . ?
C6 C10 C11 111.82(13) . . ?
C12 C10 C11 110.42(16) . . ?
N2 C13 C18 121.68(16) . . ?
N2 C13 C14 119.67(15) . . ?
C18 C13 C14 118.47(15) . . ?
C15 C14 C13 119.79(16) . . ?
C15 C14 C19 118.66(16) . . ?
C13 C14 C19 121.54(15) . . ?
C16 C15 C14 121.44(17) . . ?
C17 C16 C15 119.01(16) . . ?
C16 C17 C18 121.95(17) . . ?
C17 C18 C13 119.25(16) . . ?
C17 C18 C22 118.81(16) . . ?
C13 C18 C22 121.93(15) . . ?
C20 C19 C14 111.06(15) . . ?
C20 C19 C21 110.31(18) . . ?
C14 C19 C21 111.70(15) . . ?
C18 C22 C23 111.91(15) . . ?
C18 C22 C24 111.34(16) . . ?
C23 C22 C24 110.94(16) . . ?
N2 C25 N1 122.01(15) . . ?
N2 C25 Li1 74.09(11) . . ?
N1 C25 Li1 47.92(10) . . ?
N3 C28 C29 111.29(15) . . ?
N4 C29 C28 111.25(15) . . ?
N4 C31 C32 110.80(16) . . ?
N5 C32 C31 112.39(16) . . ?
N1 Li1 N3 122.47(15) . . ?
N1 Li1 N4 118.11(13) . . ?
N3 Li1 N4 81.80(12) . . ?
N1 Li1 N5 118.47(15) . . ?
N3 Li1 N5 117.63(14) . . ?
N4 Li1 N5 81.35(12) . . ?
N1 Li1 N2 57.79(9) . . ?
N3 Li1 N2 97.51(11) . . ?
N4 Li1 N2 174.61(15) . . ?
N5 Li1 N2 103.62(12) . . ?
N1 Li1 C25 29.06(7) . . ?
N3 Li1 C25 112.24(13) . . ?
N4 Li1 C25 147.05(13) . . ?
N5 Li1 C25 114.05(13) . . ?
N2 Li1 C25 28.73(5) . . ?

loop_
_geom_bond_atom_site_label_1
_geom_bond_atom_site_label_2
_geom_bond_distance
_geom_bond_site_symmetry_2
_geom_bond_publ_flag
N1 C25 1.327(2) . ?
N1 C1 1.420(2) . ?
N1 Li1 2.029(3) . ?
N2 C25 1.313(2) . ?
N2 C13 1.414(2) . ?
N2 Li1 2.626(3) . ?
N3 C27 1.468(2) . ?
N3 C28 1.471(2) . ?
N3 C26 1.472(2) . ?
N3 Li1 2.206(3) . ?
N4 C29 1.473(2) . ?
N4 C30 1.475(2) . ?
N4 C31 1.480(2) . ?
N4 Li1 2.210(3) . ?
N5 C33 1.449(2) . ?
N5 C34 1.454(2) . ?
N5 C32 1.470(2) . ?
N5 Li1 2.226(3) . ?
C1 C6 1.411(2) . ?
C1 C2 1.417(2) . ?
C2 C3 1.392(2) . ?
C2 C7 1.513(2) . ?
C3 C4 1.382(2) . ?
C4 C5 1.376(2) . ?
C5 C6 1.390(2) . ?
C6 C10 1.517(2) . ?
C7 C8 1.529(2) . ?
C7 C9 1.529(3) . ?
C10 C12 1.532(3) . ?
C10 C11 1.535(2) . ?
C13 C18 1.416(2) . ?
C13 C14 1.418(2) . ?
C14 C15 1.387(2) . ?
C14 C19 1.522(2) . ?
C15 C16 1.386(3) . ?
C16 C17 1.372(3) . ?
C17 C18 1.396(2) . ?
C18 C22 1.519(3) . ?
C19 C20 1.517(3) . ?
C19 C21 1.528(3) . ?
C22 C23 1.528(3) . ?
C22 C24 1.530(3) . ?
C25 Li1 2.663(4) . ?
C28 C29 1.523(3) . ?
C31 C32 1.504(3) . ?
